data_1573673
_journal_paper_doi 10.1039/D4DT03378G
_chemical_formula_sum 'C10 H20 B9 N S'
_chemical_formula_weight 283.62
_space_group_crystal_system monoclinic
_space_group_IT_number 14
_space_group_name_Hall '-P 2ybc'
_space_group_name_H-M_alt 'P 1 21/c 1'
_atom_sites_solution_hydrogens mixed
_atom_sites_solution_primary direct
_audit_creation_method SHELXL-2019/3
_audit_update_record
;
2024-10-23 deposited with the CCDC.	2025-01-09 downloaded from the CCDC.
;
_cell_angle_alpha 90
_cell_angle_beta 93.242(2)
_cell_angle_gamma 90
_cell_formula_units_Z 4
_cell_length_a 9.9493(5)
_cell_length_b 11.5647(6)
_cell_length_c 13.7718(7)
_cell_measurement_reflns_used 1279
_cell_measurement_temperature 100(2)
_cell_measurement_theta_max 25.8
_cell_measurement_theta_min 2.3
_cell_volume 1582.06(14)
_computing_cell_refinement 'BRUKER APEX2'
_computing_data_collection 'BRUKER APEX2'
_computing_data_reduction 'Bruker SAINT'
_computing_molecular_graphics 'Ortep for Windows (Farrugia, 2012)'
_computing_structure_refinement 'SHELXL-2019/2 (Sheldrick, 2019)'
_computing_structure_solution 'SHELXT-2018/2 (Sheldrick, 2015)'
_diffrn_ambient_temperature 100(2)
_diffrn_measured_fraction_theta_full 1.000
_diffrn_measured_fraction_theta_max 1.000
_diffrn_measurement_device_type 'Bruker X8 KappaAPEXII'
_diffrn_measurement_method 'omega and phi scans'
_diffrn_radiation_type MoK\a
_diffrn_radiation_wavelength 0.71073
_diffrn_reflns_av_R_equivalents 0.0698
_diffrn_reflns_av_unetI/netI 0.0768
_diffrn_reflns_Laue_measured_fraction_full 1.000
_diffrn_reflns_Laue_measured_fraction_max 1.000
_diffrn_reflns_limit_h_max 12
_diffrn_reflns_limit_h_min -12
_diffrn_reflns_limit_k_max 14
_diffrn_reflns_limit_k_min 0
_diffrn_reflns_limit_l_max 17
_diffrn_reflns_limit_l_min 0
_diffrn_reflns_number 11860
_diffrn_reflns_point_group_measured_fraction_full 1.000
_diffrn_reflns_point_group_measured_fraction_max 1.000
_diffrn_reflns_theta_full 25.242
_diffrn_reflns_theta_max 26.391
_diffrn_reflns_theta_min 2.050
_exptl_absorpt_coefficient_mu 0.187
_exptl_absorpt_correction_T_max 1.0000
_exptl_absorpt_correction_T_min 0.9096
_exptl_absorpt_correction_type multi-scan
_exptl_absorpt_process_details
;
 Sheldrick, G.M. SADABS: Program for absorption correction
 using area detector data. University of G\"ottingen, Germany, 1996.
;
_exptl_crystal_colour Yellow
_exptl_crystal_density_diffrn 1.191
_exptl_crystal_description Plate
_exptl_crystal_F_000 592
_exptl_crystal_size_max 0.370
_exptl_crystal_size_mid 0.340
_exptl_crystal_size_min 0.040
_refine_diff_density_max 0.445
_refine_diff_density_min -0.524
_refine_diff_density_rms 0.070
_refine_ls_extinction_method none
_refine_ls_goodness_of_fit_ref 1.033
_refine_ls_hydrogen_treatment mixed
_refine_ls_matrix_type full
_refine_ls_number_parameters 203
_refine_ls_number_reflns 3245
_refine_ls_number_restraints 0
_refine_ls_restrained_S_all 1.033
_refine_ls_R_factor_all 0.1050
_refine_ls_R_factor_gt 0.0613
_refine_ls_shift/su_max 0.000
_refine_ls_shift/su_mean 0.000
_refine_ls_structure_factor_coef Fsqd
_refine_ls_weighting_details 'w=1/[\s^2^(Fo^2^)+(0.0623P)^2^+1.6840P] where P=(Fo^2^+2Fc^2^)/3'
_refine_ls_weighting_scheme calc
_refine_ls_wR_factor_gt 0.1380
_refine_ls_wR_factor_ref 0.1612
_reflns_Friedel_coverage 0.000
_reflns_number_gt 2128
_reflns_number_total 3245
_reflns_threshold_expression 'I > 2\s(I)'
_cod_data_source_file d4dt03378g2.cif
_cod_data_source_block nidoSB3
_cod_original_sg_symbol_H-M 'P 21/c'
_cod_database_code 1573673
_shelx_shelxl_version_number 2019/3
_shelx_space_group_comment
;
The symmetry employed for this shelxl refinement is uniquely defined
by the following loop, which should always be used as a source of
symmetry information in preference to the above space-group names.
They are only intended as comments.
;
_shelx_estimated_absorpt_t_min 0.934
_shelx_estimated_absorpt_t_max 0.993

loop_
_space_group_symop_operation_xyz
'x, y, z'
'-x, y+1/2, -z+1/2'
'-x, -y, -z'
'x, -y-1/2, z-1/2'

loop_
_atom_site_label
_atom_site_type_symbol
_atom_site_fract_x
_atom_site_fract_y
_atom_site_fract_z
_atom_site_U_iso_or_equiv
_atom_site_adp_type
_atom_site_occupancy
_atom_site_site_symmetry_order
_atom_site_calc_flag
_atom_site_refinement_flags_posn
_atom_site_refinement_flags_adp
_atom_site_refinement_flags_occupancy
_atom_site_disorder_assembly
_atom_site_disorder_group
S1 S -0.24668(8) 0.41573(7) 0.19378(6) 0.0272(2) Uani 1 1 d . . . . .
N1 N -0.1004(3) 0.2000(3) 0.1749(2) 0.0268(6) Uani 1 1 d . . . . .
B3 B 0.2327(4) 0.0427(3) -0.0458(3) 0.0274(8) Uani 1 1 d . . . . .
H3 H 0.228246 -0.050930 -0.066386 0.033 Uiso 1 1 calc R U . . .
B4 B 0.1134(4) 0.1346(3) -0.1171(3) 0.0256(8) Uani 1 1 d . . . . .
H4 H 0.051908 0.090724 -0.176939 0.031 Uiso 1 1 calc R U . . .
B5 B 0.0194(3) 0.2035(3) -0.0231(2) 0.0193(7) Uani 1 1 d . . . . .
H5 H -0.091886 0.189035 -0.032179 0.023 Uiso 1 1 calc R U . . .
B6 B 0.2518(3) 0.2052(4) 0.1100(3) 0.0260(8) Uani 1 1 d . . . . .
H6 H 0.296651 0.226167 0.184379 0.031 Uiso 1 1 calc R U . . .
B7 B 0.3457(4) 0.1336(3) 0.0232(3) 0.0247(8) Uani 1 1 d . . . . .
H7 H 0.453639 0.110033 0.040334 0.030 Uiso 1 1 calc R U . . .
B8 B 0.2833(3) 0.1751(3) -0.0930(3) 0.0249(8) Uani 1 1 d . . . . .
H8 H 0.352218 0.178470 -0.154508 0.030 Uiso 1 1 calc R U . . .
B9 B 0.1477(4) 0.2786(3) -0.0795(3) 0.0244(8) Uani 1 1 d . . . . .
H9 H 0.124644 0.351441 -0.131298 0.029 Uiso 1 1 calc R U . . .
B10 B 0.1313(3) 0.2962(3) 0.0460(3) 0.0231(8) Uani 1 1 d . . . . .
H10 H 0.097805 0.379713 0.077947 0.028 Uiso 1 1 calc R U . . .
B11 B 0.2934(3) 0.2789(3) 0.0043(3) 0.0250(8) Uani 1 1 d . . . . .
H11 H 0.367144 0.352186 0.006783 0.030 Uiso 1 1 calc R U . . .
C1 C 0.0885(3) 0.1590(3) 0.0814(2) 0.0203(7) Uani 1 1 d . . . . .
C2 C 0.2031(3) 0.0686(3) 0.0666(2) 0.0263(7) Uani 1 1 d . . . . .
C3 C 0.0111(3) 0.1460(3) 0.1657(2) 0.0243(7) Uani 1 1 d . . . . .
H3A H 0.043339 0.095695 0.216344 0.029 Uiso 1 1 calc R U . . .
C4 C -0.1861(3) 0.1969(3) 0.2546(2) 0.0222(7) Uani 1 1 d . . . . .
C5 C -0.2649(3) 0.2940(3) 0.2700(2) 0.0208(7) Uani 1 1 d . . . . .
C6 C -0.3481(3) 0.2925(3) 0.3478(2) 0.0233(7) Uani 1 1 d . . . . .
H6A H -0.402495 0.357825 0.359999 0.028 Uiso 1 1 calc R U . . .
C7 C -0.3522(3) 0.1967(3) 0.4074(2) 0.0268(7) Uani 1 1 d . . . . .
H7A H -0.409197 0.196848 0.460420 0.032 Uiso 1 1 calc R U . . .
C8 C -0.2740(3) 0.1003(3) 0.3907(2) 0.0251(7) Uani 1 1 d . . . . .
H8A H -0.277296 0.034873 0.432181 0.030 Uiso 1 1 calc R U . . .
C9 C -0.1911(3) 0.0997(3) 0.3133(2) 0.0255(7) Uani 1 1 d . . . . .
H9A H -0.138256 0.033606 0.300480 0.031 Uiso 1 1 calc R U . . .
C10 C -0.4118(3) 0.4803(3) 0.1912(3) 0.0386(9) Uani 1 1 d . . . . .
H10A H -0.479809 0.421519 0.173408 0.058 Uiso 1 1 calc R U . . .
H10B H -0.417113 0.542826 0.143081 0.058 Uiso 1 1 calc R U . . .
H10C H -0.428267 0.511563 0.255538 0.058 Uiso 1 1 calc R U . . .
H2 H 0.210(4) 0.011(3) 0.119(3) 0.047(11) Uiso 1 1 d . . . . .
H1P H 0.035(3) 0.099(3) -0.060(2) 0.032(9) Uiso 1 1 d . . . . .
H1N H -0.129(4) 0.245(4) 0.128(3) 0.057(13) Uiso 1 1 d . . . . .

loop_
_atom_site_aniso_label
_atom_site_aniso_U_11
_atom_site_aniso_U_22
_atom_site_aniso_U_33
_atom_site_aniso_U_23
_atom_site_aniso_U_13
_atom_site_aniso_U_12
S1 0.0280(4) 0.0239(4) 0.0299(5) 0.0057(4) 0.0038(3) 0.0053(4)
N1 0.0300(15) 0.0279(16) 0.0231(15) 0.0016(12) 0.0070(11) 0.0108(13)
B3 0.0255(18) 0.023(2) 0.034(2) -0.0033(16) 0.0017(16) -0.0001(16)
B4 0.0258(18) 0.026(2) 0.025(2) -0.0031(16) 0.0043(15) -0.0004(16)
B5 0.0205(16) 0.0166(18) 0.0209(18) -0.0002(14) 0.0023(13) -0.0004(14)
B6 0.0169(16) 0.035(2) 0.026(2) -0.0059(17) 0.0009(14) 0.0003(16)
B7 0.0221(17) 0.028(2) 0.0238(19) -0.0044(16) 0.0017(14) 0.0031(16)
B8 0.0216(17) 0.028(2) 0.0260(19) -0.0036(16) 0.0072(14) 0.0015(16)
B9 0.0264(18) 0.025(2) 0.0231(19) 0.0011(15) 0.0090(14) -0.0001(16)
B10 0.0232(17) 0.0228(19) 0.0234(18) -0.0046(15) 0.0038(14) -0.0018(16)
B11 0.0193(17) 0.026(2) 0.030(2) -0.0060(16) 0.0064(14) -0.0017(16)
C1 0.0165(14) 0.0228(17) 0.0216(16) -0.0001(13) 0.0010(12) 0.0017(13)
C2 0.0222(15) 0.0260(19) 0.0307(18) 0.0053(15) 0.0030(13) 0.0023(14)
C3 0.0178(14) 0.0296(19) 0.0251(17) 0.0038(14) -0.0014(12) -0.0012(14)
C4 0.0236(15) 0.0217(17) 0.0219(16) -0.0047(13) 0.0052(12) -0.0006(14)
C5 0.0190(14) 0.0204(16) 0.0230(16) -0.0013(13) 0.0017(12) -0.0017(13)
C6 0.0168(14) 0.0214(17) 0.0319(18) -0.0042(14) 0.0033(12) 0.0016(13)
C7 0.0210(15) 0.0274(18) 0.0331(18) -0.0038(15) 0.0114(13) -0.0062(14)
C8 0.0265(16) 0.0185(17) 0.0308(18) 0.0009(13) 0.0051(13) -0.0056(14)
C9 0.0274(16) 0.0180(17) 0.0315(18) -0.0030(14) 0.0052(13) 0.0019(14)
C10 0.0268(18) 0.038(2) 0.050(2) 0.0112(18) -0.0072(16) 0.0105(17)

loop_
_atom_type_symbol
_atom_type_description
_atom_type_scat_dispersion_real
_atom_type_scat_dispersion_imag
_atom_type_scat_source
C C 0.0033 0.0016 'International Tables Vol C Tables 4.2.6.8 and 6.1.1.4'
H H 0.0000 0.0000 'International Tables Vol C Tables 4.2.6.8 and 6.1.1.4'
N N 0.0061 0.0033 'International Tables Vol C Tables 4.2.6.8 and 6.1.1.4'
S S 0.1246 0.1234 'International Tables Vol C Tables 4.2.6.8 and 6.1.1.4'
B B 0.0013 0.0007 'International Tables Vol C Tables 4.2.6.8 and 6.1.1.4'

loop_
_geom_angle_atom_site_label_1
_geom_angle_atom_site_label_2
_geom_angle_atom_site_label_3
_geom_angle
_geom_angle_site_symmetry_1
_geom_angle_site_symmetry_3
_geom_angle_publ_flag
C5 S1 C10 102.54(16) . . ?
C3 N1 C4 128.3(3) . . ?
C2 B3 B8 105.4(3) . . ?
C2 B3 B7 61.5(2) . . ?
B8 B3 B7 59.6(2) . . ?
C2 B3 B4 104.9(3) . . ?
B8 B3 B4 59.0(2) . . ?
B7 B3 B4 108.3(3) . . ?
B8 B4 B9 62.0(2) . . ?
B8 B4 B5 105.9(2) . . ?
B9 B4 B5 58.62(19) . . ?
B8 B4 B3 58.0(2) . . ?
B9 B4 B3 106.2(3) . . ?
B5 B4 B3 102.4(2) . . ?
C1 B5 B9 105.3(2) . . ?
C1 B5 B10 60.20(19) . . ?
B9 B5 B10 59.4(2) . . ?
C1 B5 B4 106.2(2) . . ?
B9 B5 B4 59.2(2) . . ?
B10 B5 B4 108.2(2) . . ?
C1 B6 C2 53.51(18) . . ?
C1 B6 B11 102.9(2) . . ?
C2 B6 B11 103.2(2) . . ?
C1 B6 B7 103.1(2) . . ?
C2 B6 B7 59.4(2) . . ?
B11 B6 B7 60.5(2) . . ?
C1 B6 B10 58.45(18) . . ?
C2 B6 B10 101.4(2) . . ?
B11 B6 B10 59.2(2) . . ?
B7 B6 B10 107.9(3) . . ?
C2 B7 B8 100.3(2) . . ?
C2 B7 B6 59.8(2) . . ?
B8 B7 B6 108.5(3) . . ?
C2 B7 B11 102.8(2) . . ?
B8 B7 B11 61.3(2) . . ?
B6 B7 B11 59.5(2) . . ?
C2 B7 B3 54.9(2) . . ?
B8 B7 B3 59.4(2) . . ?
B6 B7 B3 107.3(2) . . ?
B11 B7 B3 108.1(3) . . ?
B3 B8 B7 61.0(2) . . ?
B3 B8 B4 63.0(2) . . ?
B7 B8 B4 112.6(3) . . ?
B3 B8 B11 108.2(3) . . ?
B7 B8 B11 60.0(2) . . ?
B4 B8 B11 109.2(2) . . ?
B3 B8 B9 107.9(2) . . ?
B7 B8 B9 108.2(2) . . ?
B4 B8 B9 59.1(2) . . ?
B11 B8 B9 59.7(2) . . ?
B10 B9 B5 60.89(19) . . ?
B10 B9 B4 111.7(3) . . ?
B5 B9 B4 62.2(2) . . ?
B10 B9 B11 59.1(2) . . ?
B5 B9 B11 107.2(3) . . ?
B4 B9 B11 108.9(3) . . ?
B10 B9 B8 106.7(3) . . ?
B5 B9 B8 106.3(3) . . ?
B4 B9 B8 58.9(2) . . ?
B11 B9 B8 59.5(2) . . ?
C1 B10 B11 103.6(3) . . ?
C1 B10 B9 102.1(2) . . ?
B11 B10 B9 61.7(2) . . ?
C1 B10 B5 55.88(18) . . ?
B11 B10 B5 108.4(2) . . ?
B9 B10 B5 59.66(19) . . ?
C1 B10 B6 59.17(19) . . ?
B11 B10 B6 59.5(2) . . ?
B9 B10 B6 108.7(3) . . ?
B5 B10 B6 106.9(3) . . ?
B10 B11 B6 61.3(2) . . ?
B10 B11 B7 109.1(3) . . ?
B6 B11 B7 60.0(2) . . ?
B10 B11 B8 107.9(2) . . ?
B6 B11 B8 106.7(3) . . ?
B7 B11 B8 58.7(2) . . ?
B10 B11 B9 59.20(19) . . ?
B6 B11 B9 108.1(2) . . ?
B7 B11 B9 108.1(3) . . ?
B8 B11 B9 60.8(2) . . ?
C3 C1 C2 117.5(3) . . ?
C3 C1 B5 121.6(2) . . ?
C2 C1 B5 111.5(2) . . ?
C3 C1 B10 118.6(3) . . ?
C2 C1 B10 112.6(2) . . ?
B5 C1 B10 63.9(2) . . ?
C3 C1 B6 112.8(2) . . ?
C2 C1 B6 63.7(2) . . ?
B5 C1 B6 116.3(2) . . ?
B10 C1 B6 62.4(2) . . ?
C1 C2 B3 114.9(3) . . ?
C1 C2 B7 111.7(3) . . ?
B3 C2 B7 63.6(2) . . ?
C1 C2 B6 62.8(2) . . ?
B3 C2 B6 115.6(3) . . ?
B7 C2 B6 60.8(2) . . ?
N1 C3 C1 122.3(3) . . ?
C9 C4 C5 121.8(3) . . ?
C9 C4 N1 120.7(3) . . ?
C5 C4 N1 117.5(3) . . ?
C6 C5 C4 118.1(3) . . ?
C6 C5 S1 123.5(2) . . ?
C4 C5 S1 118.3(2) . . ?
C7 C6 C5 120.5(3) . . ?
C6 C7 C8 120.7(3) . . ?
C9 C8 C7 119.7(3) . . ?
C8 C9 C4 119.2(3) . . ?

loop_
_geom_bond_atom_site_label_1
_geom_bond_atom_site_label_2
_geom_bond_distance
_geom_bond_site_symmetry_2
_geom_bond_publ_flag
S1 C5 1.771(3) . ?
S1 C10 1.803(3) . ?
N1 C3 1.286(4) . ?
N1 C4 1.428(4) . ?
B3 C2 1.620(5) . ?
B3 B8 1.748(5) . ?
B3 B7 1.775(5) . ?
B3 B4 1.836(5) . ?
B4 B8 1.767(5) . ?
B4 B9 1.771(5) . ?
B4 B5 1.823(5) . ?
B5 C1 1.642(4) . ?
B5 B9 1.760(5) . ?
B5 B10 1.782(5) . ?
B6 C1 1.735(4) . ?
B6 C2 1.748(5) . ?
B6 B11 1.757(5) . ?
B6 B7 1.765(5) . ?
B6 B10 1.790(5) . ?
B7 C2 1.741(5) . ?
B7 B8 1.751(5) . ?
B7 B11 1.774(5) . ?
B8 B11 1.797(5) . ?
B8 B9 1.821(5) . ?
B9 B10 1.756(5) . ?
B9 B11 1.800(5) . ?
B10 C1 1.721(5) . ?
B10 B11 1.753(5) . ?
C1 C3 1.437(4) . ?
C1 C2 1.568(4) . ?
C4 C9 1.386(4) . ?
C4 C5 1.393(4) . ?
C5 C6 1.390(4) . ?
C6 C7 1.381(4) . ?
C7 C8 1.386(4) . ?
C8 C9 1.385(4) . ?

loop_
_geom_hbond_atom_site_label_D
_geom_hbond_atom_site_label_H
_geom_hbond_atom_site_label_A
_geom_hbond_distance_DH
_geom_hbond_distance_HA
_geom_hbond_distance_DA
_geom_hbond_angle_DHA
_geom_hbond_site_symmetry_A
_geom_hbond_publ_flag
N1 H1N S1 0.87(4) 2.49(4) 2.907(3) 110(3) . yes
